data_4508780
loop_
_publ_author_name
'Masu, Hyuma'
'Mizutani, Ikuko'
'Ono, Yohei'
'Kishikawa, Keiki'
'Azumaya, Isao'
'Yamaguchi, Kentaro'
'Kohmoto, Shigeo'

_publ_section_title
;
 Phase-Dependent Emission of Naphthalene&#x2212;Anthracene-Based
 Concave-Shaped Molecules
;
_journal_issue 9
_journal_name_full 'Crystal Growth &amp; Design'
_journal_page_first 2086
_journal_paper_doi 10.1021/cg060232v
_journal_volume 6
_journal_year 2006
_chemical_formula_sum 'C33 H22 Br N O2'
_chemical_formula_weight 544.43
_chemical_name_systematic
; 
 ? 
;
_space_group_IT_number 14
_symmetry_cell_setting monoclinic
_symmetry_space_group_name_Hall '-P 2ybc'
_symmetry_space_group_name_H-M 'P 1 21/c 1'
_atom_sites_solution_hydrogens geom
_atom_sites_solution_primary direct
_atom_sites_solution_secondary difmap
_audit_creation_method SHELXL-97
_cell_angle_alpha 90.00
_cell_angle_beta 94.673(2)
_cell_angle_gamma 90.00
_cell_formula_units_Z 4
_cell_length_a 9.1869(13)
_cell_length_b 19.186(3)
_cell_length_c 13.992(2)
_cell_measurement_reflns_used 2347
_cell_measurement_temperature 150
_cell_measurement_theta_max 24.11
_cell_measurement_theta_min 2.22
_cell_volume 2458.0(6)
_computing_cell_refinement 'Bruker SMART'
_computing_data_collection 'Bruker SMART'
_computing_data_reduction 'Bruker SAINT'
_computing_molecular_graphics 'Bruker SHELXTL'
_computing_publication_material 'Bruker SHELXTL'
_computing_structure_refinement 'SHELXL-97 (Sheldrick, 1997)'
_computing_structure_solution 'SHELXS-97 (Sheldrick, 1990)'
_diffrn_ambient_temperature 150
_diffrn_detector_area_resol_mean 8.366
_diffrn_measured_fraction_theta_full 0.988
_diffrn_measured_fraction_theta_max 0.988
_diffrn_measurement_device_type 'Bruker Smart1000 CCD area detector'
_diffrn_measurement_method 'phi and omega scans'
_diffrn_radiation_monochromator graphite
_diffrn_radiation_source 'fine-focus sealed tube'
_diffrn_radiation_type MoK\a
_diffrn_radiation_wavelength 0.71073
_diffrn_reflns_av_R_equivalents 0.0510
_diffrn_reflns_av_sigmaI/netI 0.0698
_diffrn_reflns_limit_h_max 11
_diffrn_reflns_limit_h_min -11
_diffrn_reflns_limit_k_max 13
_diffrn_reflns_limit_k_min -24
_diffrn_reflns_limit_l_max 18
_diffrn_reflns_limit_l_min -18
_diffrn_reflns_number 14662
_diffrn_reflns_theta_full 27.55
_diffrn_reflns_theta_max 27.55
_diffrn_reflns_theta_min 1.81
_exptl_absorpt_coefficient_mu 1.705
_exptl_absorpt_correction_T_max 0.8480
_exptl_absorpt_correction_T_min 0.5487
_exptl_absorpt_correction_type empirical
_exptl_absorpt_process_details 'SADABS Sheldrick 1996'
_exptl_crystal_colour yellow
_exptl_crystal_density_diffrn 1.471
_exptl_crystal_density_method 'not measured'
_exptl_crystal_description prismatic
_exptl_crystal_F_000 1112
_exptl_crystal_size_max 0.40
_exptl_crystal_size_mid 0.30
_exptl_crystal_size_min 0.10
_refine_diff_density_max 0.482
_refine_diff_density_min -0.322
_refine_diff_density_rms 0.077
_refine_ls_extinction_method none
_refine_ls_goodness_of_fit_ref 1.047
_refine_ls_hydrogen_treatment constr
_refine_ls_matrix_type full
_refine_ls_number_parameters 334
_refine_ls_number_reflns 5598
_refine_ls_number_restraints 0
_refine_ls_restrained_S_all 1.047
_refine_ls_R_factor_all 0.0705
_refine_ls_R_factor_gt 0.0410
_refine_ls_shift/su_max 0.001
_refine_ls_shift/su_mean 0.000
_refine_ls_structure_factor_coef Fsqd
_refine_ls_weighting_details 'calc w=1/[\s^2^(Fo^2^)+(0.0405P)^2^+0.0000P] where P=(Fo^2^+2Fc^2^)/3'
_refine_ls_weighting_scheme calc
_refine_ls_wR_factor_gt 0.0909
_refine_ls_wR_factor_ref 0.1012
_reflns_number_gt 3949
_reflns_number_total 5598
_reflns_threshold_expression >2sigma(I)
_cod_data_source_file cg060232vsup1.cif
_cod_data_source_block compound6
_cod_depositor_comments
;
The following automatic conversions were performed:

'_symmetry_cell_setting' value 'Monoclinic' changed to 'monoclinic'
according to /home/saulius/struct/CIF-dictionaries/cif_core.dic
dictionary named 'cif_core.dic' version 2.4.2 from 2011-04-26.

Automatic conversion script
Id: cif_fix_values 1891 2012-01-12 08:04:46Z andrius 
;
_cod_original_cell_volume 2458.1(6)
_cod_original_sg_symbol_H-M P2(1)/c
_cod_database_code 4508780

loop_
_symmetry_equiv_pos_as_xyz
'x, y, z'
'-x, y+1/2, -z+1/2'
'-x, -y, -z'
'x, -y-1/2, z-1/2'

loop_
_atom_site_label
_atom_site_type_symbol
_atom_site_fract_x
_atom_site_fract_y
_atom_site_fract_z
_atom_site_U_iso_or_equiv
_atom_site_adp_type
_atom_site_occupancy
_atom_site_symmetry_multiplicity
_atom_site_calc_flag
_atom_site_refinement_flags
Br1 Br 0.24892(3) 0.742060(13) 0.215024(19) 0.02915(10) Uani 1 1 d .
O2 O 0.14609(18) 0.99173(9) 0.09374(13) 0.0276(4) Uani 1 1 d .
O1 O 0.21375(19) 0.87975(9) 0.37381(12) 0.0297(4) Uani 1 1 d .
C2 C 0.3655(3) 0.97611(12) 0.34259(17) 0.0184(5) Uani 1 1 d .
N1 N 0.1996(2) 0.91829(10) 0.21936(14) 0.0178(4) Uani 1 1 d .
C29 C 0.1333(3) 0.77433(13) 0.10452(18) 0.0212(5) Uani 1 1 d .
C30 C 0.1264(3) 0.73214(13) 0.02441(18) 0.0238(6) Uani 1 1 d .
H30 H 0.1780 0.6892 0.0255 0.029 Uiso 1 1 calc R
C33 C -0.0239(2) 0.85759(13) 0.02323(17) 0.0212(5) Uani 1 1 d .
H33 H -0.0760 0.9004 0.0220 0.025 Uiso 1 1 calc R
C17 C 0.3995(3) 0.97758(12) 0.14147(16) 0.0187(5) Uani 1 1 d .
C32 C -0.0308(3) 0.81607(13) -0.05808(18) 0.0230(6) Uani 1 1 d .
H32 H -0.0868 0.8308 -0.1145 0.028 Uiso 1 1 calc R
C31 C 0.0435(3) 0.75302(13) -0.05752(19) 0.0247(6) Uani 1 1 d .
H31 H 0.0374 0.7244 -0.1131 0.030 Uiso 1 1 calc R
C1 C 0.2576(3) 0.91976(13) 0.31458(17) 0.0204(5) Uani 1 1 d .
C10 C 0.4157(3) 1.09900(13) 0.37513(18) 0.0253(6) Uani 1 1 d .
C26 C 0.4563(3) 1.04518(13) 0.12412(17) 0.0197(5) Uani 1 1 d .
C15 C 0.3137(3) 1.04448(13) 0.34791(17) 0.0213(5) Uani 1 1 d .
C16 C 0.2406(3) 0.96631(12) 0.14909(17) 0.0197(5) Uani 1 1 d .
C27 C 0.0581(2) 0.88194(12) 0.19607(17) 0.0208(5) Uani 1 1 d .
H27A H -0.0207 0.9171 0.1869 0.025 Uiso 1 1 calc R
H27B H 0.0368 0.8520 0.2509 0.025 Uiso 1 1 calc R
C8 C 0.6128(3) 1.01391(14) 0.39286(18) 0.0239(6) Uani 1 1 d .
C28 C 0.0583(2) 0.83754(12) 0.10682(17) 0.0179(5) Uani 1 1 d .
C4 C 0.5679(3) 0.88953(14) 0.36526(18) 0.0263(6) Uani 1 1 d .
H4 H 0.5026 0.8521 0.3496 0.032 Uiso 1 1 calc R
C25 C 0.3710(3) 1.10645(13) 0.12287(19) 0.0255(6) Uani 1 1 d .
H25 H 0.2710 1.1035 0.1352 0.031 Uiso 1 1 calc R
C7 C 0.7639(3) 0.99746(16) 0.4140(2) 0.0335(7) Uani 1 1 d .
H7 H 0.8313 1.0338 0.4313 0.040 Uiso 1 1 calc R
C24 C 0.4298(3) 1.16960(14) 0.1042(2) 0.0309(6) Uani 1 1 d .
H24 H 0.3699 1.2100 0.1026 0.037 Uiso 1 1 calc R
C9 C 0.5616(3) 1.08203(14) 0.39659(19) 0.0301(6) Uani 1 1 d .
H9 H 0.6290 1.1182 0.4145 0.036 Uiso 1 1 calc R
C19 C 0.6380(3) 0.92715(14) 0.12713(18) 0.0276(6) Uani 1 1 d .
H19 H 0.6987 0.8870 0.1279 0.033 Uiso 1 1 calc R
C18 C 0.4889(3) 0.92012(13) 0.14215(17) 0.0232(6) Uani 1 1 d .
H18 H 0.4498 0.8752 0.1529 0.028 Uiso 1 1 calc R
C14 C 0.1636(3) 1.06297(14) 0.32805(18) 0.0270(6) Uani 1 1 d .
H14 H 0.0938 1.0278 0.3106 0.032 Uiso 1 1 calc R
C3 C 0.5128(3) 0.95903(13) 0.36767(16) 0.0204(5) Uani 1 1 d .
C21 C 0.6063(3) 1.05178(13) 0.10898(17) 0.0219(5) Uani 1 1 d .
C11 C 0.3630(3) 1.16913(14) 0.3798(2) 0.0341(7) Uani 1 1 d .
H11 H 0.4297 1.2056 0.3976 0.041 Uiso 1 1 calc R
C13 C 0.1198(3) 1.13053(15) 0.33396(19) 0.0334(7) Uani 1 1 d .
H13 H 0.0195 1.1417 0.3206 0.040 Uiso 1 1 calc R
C5 C 0.7123(3) 0.87627(15) 0.38506(19) 0.0330(7) Uani 1 1 d .
H5 H 0.7467 0.8297 0.3822 0.040 Uiso 1 1 calc R
C23 C 0.5771(3) 1.17599(14) 0.08746(18) 0.0297(6) Uani 1 1 d .
H23 H 0.6165 1.2203 0.0739 0.036 Uiso 1 1 calc R
C22 C 0.6639(3) 1.11836(14) 0.09061(18) 0.0291(6) Uani 1 1 d .
H22 H 0.7643 1.1229 0.0803 0.035 Uiso 1 1 calc R
C6 C 0.8125(3) 0.93066(17) 0.4098(2) 0.0358(7) Uani 1 1 d .
H6 H 0.9132 0.9205 0.4235 0.043 Uiso 1 1 calc R
C12 C 0.2206(3) 1.18424(15) 0.3596(2) 0.0385(7) Uani 1 1 d .
H12 H 0.1879 1.2311 0.3626 0.046 Uiso 1 1 calc R
C20 C 0.6956(3) 0.99109(14) 0.11149(19) 0.0285(6) Uani 1 1 d .
H20 H 0.7965 0.9953 0.1021 0.034 Uiso 1 1 calc R

loop_
_atom_site_aniso_label
_atom_site_aniso_U_11
_atom_site_aniso_U_22
_atom_site_aniso_U_33
_atom_site_aniso_U_23
_atom_site_aniso_U_13
_atom_site_aniso_U_12
Br1 0.03443(17) 0.02598(16) 0.02566(15) 0.00147(11) -0.00591(11) 0.00764(12)
O2 0.0257(10) 0.0253(10) 0.0306(10) 0.0091(8) -0.0050(8) -0.0015(8)
O1 0.0381(11) 0.0283(10) 0.0225(10) 0.0055(8) 0.0008(8) -0.0109(9)
C2 0.0223(13) 0.0169(12) 0.0159(12) 0.0000(10) 0.0009(10) -0.0030(10)
N1 0.0186(10) 0.0144(10) 0.0202(11) 0.0002(8) 0.0013(8) -0.0034(8)
C29 0.0197(13) 0.0194(13) 0.0239(13) 0.0016(10) -0.0006(10) -0.0001(10)
C30 0.0242(14) 0.0184(13) 0.0286(14) -0.0019(11) 0.0004(11) 0.0018(11)
C33 0.0170(13) 0.0216(13) 0.0251(13) 0.0013(11) 0.0019(10) 0.0029(10)
C17 0.0212(13) 0.0215(13) 0.0133(12) 0.0018(10) 0.0007(10) -0.0006(10)
C32 0.0182(13) 0.0295(14) 0.0206(13) -0.0010(11) -0.0024(10) 0.0012(11)
C31 0.0232(13) 0.0276(15) 0.0231(13) -0.0041(11) 0.0011(11) 0.0016(11)
C1 0.0206(13) 0.0205(13) 0.0200(12) 0.0003(10) 0.0015(10) -0.0011(10)
C10 0.0336(15) 0.0193(13) 0.0231(13) -0.0021(11) 0.0033(11) -0.0031(11)
C26 0.0227(13) 0.0217(13) 0.0146(12) -0.0001(10) 0.0003(10) -0.0005(10)
C15 0.0265(14) 0.0200(13) 0.0174(12) -0.0009(10) 0.0025(11) 0.0005(11)
C16 0.0247(13) 0.0141(12) 0.0205(13) -0.0001(10) 0.0031(11) -0.0004(10)
C27 0.0181(13) 0.0206(13) 0.0241(13) -0.0022(10) 0.0037(10) -0.0014(10)
C8 0.0207(14) 0.0287(15) 0.0220(13) -0.0001(11) -0.0003(11) -0.0026(11)
C28 0.0133(12) 0.0179(12) 0.0228(13) -0.0001(10) 0.0024(10) -0.0037(9)
C4 0.0305(15) 0.0236(14) 0.0241(14) 0.0010(11) -0.0025(11) 0.0030(11)
C25 0.0239(14) 0.0224(14) 0.0300(15) 0.0017(11) 0.0017(11) 0.0007(11)
C7 0.0262(16) 0.0416(18) 0.0320(16) -0.0032(13) -0.0018(13) -0.0079(13)
C24 0.0341(16) 0.0215(14) 0.0368(16) -0.0004(12) 0.0014(13) 0.0015(12)
C9 0.0321(16) 0.0269(15) 0.0306(15) -0.0067(12) -0.0007(12) -0.0103(12)
C19 0.0290(15) 0.0298(15) 0.0248(14) 0.0021(12) 0.0066(12) 0.0111(12)
C18 0.0272(14) 0.0230(14) 0.0195(13) 0.0013(10) 0.0027(11) 0.0032(11)
C14 0.0276(15) 0.0253(14) 0.0279(14) -0.0008(11) 0.0010(12) 0.0022(11)
C3 0.0252(14) 0.0221(13) 0.0137(12) 0.0007(10) 0.0003(10) 0.0007(10)
C21 0.0218(13) 0.0266(14) 0.0175(12) 0.0001(11) 0.0027(10) -0.0027(11)
C11 0.0463(18) 0.0198(14) 0.0366(16) -0.0062(12) 0.0047(14) -0.0028(13)
C13 0.0356(17) 0.0343(16) 0.0303(15) -0.0007(13) 0.0027(13) 0.0111(13)
C5 0.0334(16) 0.0339(16) 0.0314(16) 0.0025(13) 0.0005(13) 0.0114(13)
C23 0.0372(17) 0.0247(15) 0.0269(14) 0.0017(12) 0.0009(12) -0.0113(12)
C22 0.0256(15) 0.0371(17) 0.0250(14) -0.0016(12) 0.0044(12) -0.0086(12)
C6 0.0237(15) 0.052(2) 0.0314(16) -0.0003(14) -0.0012(12) 0.0074(14)
C12 0.051(2) 0.0227(15) 0.0425(18) -0.0021(13) 0.0060(15) 0.0094(14)
C20 0.0228(14) 0.0355(16) 0.0279(15) 0.0009(12) 0.0063(12) 0.0025(12)

loop_
_atom_type_symbol
_atom_type_description
_atom_type_scat_dispersion_real
_atom_type_scat_dispersion_imag
_atom_type_scat_source
C C 0.0033 0.0016 'International Tables Vol C Tables 4.2.6.8 and 6.1.1.4'
H H 0.0000 0.0000 'International Tables Vol C Tables 4.2.6.8 and 6.1.1.4'
N N 0.0061 0.0033 'International Tables Vol C Tables 4.2.6.8 and 6.1.1.4'
O O 0.0106 0.0060 'International Tables Vol C Tables 4.2.6.8 and 6.1.1.4'
Br Br -0.2901 2.4595 'International Tables Vol C Tables 4.2.6.8 and 6.1.1.4'

loop_
_geom_angle_atom_site_label_1
_geom_angle_atom_site_label_2
_geom_angle_atom_site_label_3
_geom_angle
C15 C2 C3 121.9(2)
C15 C2 C1 118.0(2)
C3 C2 C1 120.0(2)
C1 N1 C16 123.13(19)
C1 N1 C27 118.52(19)
C16 N1 C27 115.36(18)
C30 C29 C28 122.5(2)
C30 C29 Br1 117.00(18)
C28 C29 Br1 120.45(19)
C29 C30 C31 119.3(2)
C29 C30 H30 120.3
C31 C30 H30 120.3
C32 C33 C28 121.0(2)
C32 C33 H33 119.5
C28 C33 H33 119.5
C18 C17 C26 120.3(2)
C18 C17 C16 118.2(2)
C26 C17 C16 121.2(2)
C33 C32 C31 120.4(2)
C33 C32 H32 119.8
C31 C32 H32 119.8
C30 C31 C32 119.6(2)
C30 C31 H31 120.2
C32 C31 H31 120.2
O1 C1 N1 121.0(2)
O1 C1 C2 121.6(2)
N1 C1 C2 117.2(2)
C9 C10 C11 122.3(2)
C9 C10 C15 119.0(2)
C11 C10 C15 118.8(2)
C25 C26 C21 118.0(2)
C25 C26 C17 123.3(2)
C21 C26 C17 118.7(2)
C2 C15 C14 123.3(2)
C2 C15 C10 118.7(2)
C14 C15 C10 118.0(2)
O2 C16 N1 119.0(2)
O2 C16 C17 123.3(2)
N1 C16 C17 117.4(2)
N1 C27 C28 112.68(19)
N1 C27 H27A 109.1
C28 C27 H27A 109.1
N1 C27 H27B 109.1
C28 C27 H27B 109.1
H27A C27 H27B 107.8
C9 C8 C3 119.4(2)
C9 C8 C7 121.7(2)
C3 C8 C7 118.9(2)
C33 C28 C29 117.1(2)
C33 C28 C27 120.1(2)
C29 C28 C27 122.8(2)
C5 C4 C3 120.8(3)
C5 C4 H4 119.6
C3 C4 H4 119.6
C24 C25 C26 121.0(2)
C24 C25 H25 119.5
C26 C25 H25 119.5
C6 C7 C8 121.0(3)
C6 C7 H7 119.5
C8 C7 H7 119.5
C25 C24 C23 121.0(3)
C25 C24 H24 119.5
C23 C24 H24 119.5
C10 C9 C8 122.4(2)
C10 C9 H9 118.8
C8 C9 H9 118.8
C20 C19 C18 120.4(2)
C20 C19 H19 119.8
C18 C19 H19 119.8
C17 C18 C19 120.7(2)
C17 C18 H18 119.7
C19 C18 H18 119.7
C13 C14 C15 120.7(3)
C13 C14 H14 119.7
C15 C14 H14 119.7
C2 C3 C8 118.5(2)
C2 C3 C4 123.1(2)
C8 C3 C4 118.3(2)
C22 C21 C26 119.4(2)
C22 C21 C20 121.4(2)
C26 C21 C20 119.3(2)
C12 C11 C10 121.2(3)
C12 C11 H11 119.4
C10 C11 H11 119.4
C14 C13 C12 121.3(3)
C14 C13 H13 119.4
C12 C13 H13 119.4
C4 C5 C6 121.1(3)
C4 C5 H5 119.4
C6 C5 H5 119.4
C22 C23 C24 119.7(2)
C22 C23 H23 120.1
C24 C23 H23 120.1
C23 C22 C21 120.9(2)
C23 C22 H22 119.6
C21 C22 H22 119.6
C7 C6 C5 119.7(3)
C7 C6 H6 120.1
C5 C6 H6 120.1
C11 C12 C13 120.1(3)
C11 C12 H12 119.9
C13 C12 H12 119.9
C19 C20 C21 120.8(2)
C19 C20 H20 119.6
C21 C20 H20 119.6

loop_
_geom_bond_atom_site_label_1
_geom_bond_atom_site_label_2
_geom_bond_distance
Br1 C29 1.907(2)
O2 C16 1.217(3)
O1 C1 1.222(3)
C2 C15 1.399(3)
C2 C3 1.409(3)
C2 C1 1.498(3)
N1 C1 1.394(3)
N1 C16 1.420(3)
N1 C27 1.488(3)
C29 C30 1.380(4)
C29 C28 1.396(3)
C30 C31 1.383(4)
C30 H30 0.9500
C33 C32 1.386(3)
C33 C28 1.394(3)
C33 H33 0.9500
C17 C18 1.374(3)
C17 C26 1.426(3)
C17 C16 1.489(3)
C32 C31 1.389(3)
C32 H32 0.9500
C31 H31 0.9500
C10 C9 1.389(4)
C10 C11 1.433(4)
C10 C15 1.435(3)
C26 C25 1.412(3)
C26 C21 1.417(3)
C15 C14 1.429(3)
C27 C28 1.512(3)
C27 H27A 0.9900
C27 H27B 0.9900
C8 C9 1.391(4)
C8 C3 1.423(3)
C8 C7 1.431(3)
C4 C5 1.357(3)
C4 C3 1.427(3)
C4 H4 0.9500
C25 C24 1.361(4)
C25 H25 0.9500
C7 C6 1.360(4)
C7 H7 0.9500
C24 C23 1.397(4)
C24 H24 0.9500
C9 H9 0.9500
C19 C20 1.361(4)
C19 C18 1.409(3)
C19 H19 0.9500
C18 H18 0.9500
C14 C13 1.362(4)
C14 H14 0.9500
C21 C22 1.414(4)
C21 C20 1.423(4)
C11 C12 1.347(4)
C11 H11 0.9500
C13 C12 1.412(4)
C13 H13 0.9500
C5 C6 1.416(4)
C5 H5 0.9500
C23 C22 1.362(4)
C23 H23 0.9500
C22 H22 0.9500
C6 H6 0.9500
C12 H12 0.9500
C20 H20 0.9500
